data_1551615
loop_
_publ_author_name
'MIKURIYA, Masahiro'
'NAKA, Yuko'
'YOSHIOKA, Daisuke'
'HANDA, Makoto'

_publ_section_title
;
 Synthesis and Crystal Structures of Dinuclear Cobalt(III) Complexes with
 1,3-Bis(5-nitrosalicylideneamino)-2-propanol and
 1,3-Bis(3-nitrosalicylideneamino)-2-propanol
;
_journal_issue 0
_journal_name_full 'X-ray Structure Analysis Online'
_journal_page_first 55
_journal_paper_doi 10.2116/xraystruct.32.55
_journal_volume 32
_journal_year 2016
_chemical_formula_sum 'C38.5 H35.75 Co2 N9.75 O15.25'
_chemical_formula_weight 996.88
_space_group_crystal_system triclinic
_space_group_IT_number 2
_space_group_name_Hall '-P 1'
_space_group_name_H-M_alt 'P -1'
_symmetry_space_group_name_Hall '-P 1'
_symmetry_space_group_name_H-M 'P -1'
_atom_sites_solution_hydrogens mixed
_audit_creation_method SHELXL-2014/7
_cell_angle_alpha 109.245(3)
_cell_angle_beta 95.243(4)
_cell_angle_gamma 92.303(3)
_cell_formula_units_Z 2
_cell_length_a 10.816(2)
_cell_length_b 12.803(2)
_cell_length_c 15.812(3)
_cell_measurement_reflns_used 12050
_cell_measurement_temperature 90(2)
_cell_measurement_theta_max 28.135
_cell_measurement_theta_min 2.444
_cell_volume 2052.8(6)
_computing_cell_refinement 'Bruker SMART'
_computing_data_collection 'Bruker SMART'
_computing_data_reduction 'Bruker SAINT'
_computing_publication_material 'SHELXL-2014/7 (Sheldrick, 2014)'
_computing_structure_refinement 'SHELXL-2014/7 (Sheldrick, 2014)'
_computing_structure_solution 'SHELXT 2014/5 (Sheldrick, 2014)'
_diffrn_ambient_temperature 90(2)
_diffrn_measured_fraction_theta_full 0.985
_diffrn_measured_fraction_theta_max 0.872
_diffrn_measurement_device_type 'CCD area detector'
_diffrn_measurement_method 'phi and omega scans'
_diffrn_radiation_type MoK\a
_diffrn_radiation_wavelength 0.71073
_diffrn_reflns_av_R_equivalents 0.0241
_diffrn_reflns_av_unetI/netI 0.0796
_diffrn_reflns_Laue_measured_fraction_full 0.985
_diffrn_reflns_Laue_measured_fraction_max 0.872
_diffrn_reflns_limit_h_max 14
_diffrn_reflns_limit_h_min -14
_diffrn_reflns_limit_k_max 16
_diffrn_reflns_limit_k_min -16
_diffrn_reflns_limit_l_max 15
_diffrn_reflns_limit_l_min -20
_diffrn_reflns_number 12050
_diffrn_reflns_point_group_measured_fraction_full 0.985
_diffrn_reflns_point_group_measured_fraction_max 0.872
_diffrn_reflns_theta_full 25.242
_diffrn_reflns_theta_max 28.135
_diffrn_reflns_theta_min 2.444
_diffrn_source 'sealed tube'
_exptl_absorpt_coefficient_mu 0.894
_exptl_absorpt_correction_T_max 0.863
_exptl_absorpt_correction_T_min 0.607
_exptl_absorpt_correction_type multi-scan
_exptl_absorpt_process_details SADABS
_exptl_crystal_colour black
_exptl_crystal_density_diffrn 1.613
_exptl_crystal_description block
_exptl_crystal_F_000 1022
_exptl_crystal_size_max 0.620
_exptl_crystal_size_mid 0.370
_exptl_crystal_size_min 0.170
_refine_diff_density_max 0.877
_refine_diff_density_min -0.415
_refine_diff_density_rms 0.082
_refine_ls_extinction_method none
_refine_ls_goodness_of_fit_ref 0.923
_refine_ls_hydrogen_treatment mixed
_refine_ls_matrix_type full
_refine_ls_number_parameters 638
_refine_ls_number_reflns 8755
_refine_ls_number_restraints 0
_refine_ls_restrained_S_all 0.923
_refine_ls_R_factor_all 0.0954
_refine_ls_R_factor_gt 0.0469
_refine_ls_shift/su_max 0.001
_refine_ls_shift/su_mean 0.000
_refine_ls_structure_factor_coef Fsqd
_refine_ls_weighting_details 'w=1/[\s^2^(Fo^2^)+(0.0624P)^2^] where P=(Fo^2^+2Fc^2^)/3'
_refine_ls_weighting_scheme calc
_refine_ls_wR_factor_gt 0.1045
_refine_ls_wR_factor_ref 0.1207
_reflns_Friedel_coverage 0.000
_reflns_number_gt 5270
_reflns_number_total 8755
_reflns_threshold_expression 'I > 2\s(I)'
_cod_data_source_file 32_55_2.txt
_cod_data_source_block COYN316
_cod_original_cell_volume 2052.8(7)
_cod_original_formula_sum 'C38.50 H35.75 Co2 N9.75 O15.25'
_cod_database_code 1551615
_shelx_shelxl_version_number 2014/7
_shelx_space_group_comment
;
The symmetry employed for this shelxl refinement is uniquely defined
by the following loop, which should always be used as a source of
symmetry information in preference to the above space-group names.
They are only intended as comments.
;
_shelx_estimated_absorpt_t_min 0.607
_shelx_estimated_absorpt_t_max 0.863

loop_
_space_group_symop_operation_xyz
'x, y, z'
'-x, -y, -z'

loop_
_atom_site_label
_atom_site_type_symbol
_atom_site_fract_x
_atom_site_fract_y
_atom_site_fract_z
_atom_site_U_iso_or_equiv
_atom_site_adp_type
_atom_site_occupancy
_atom_site_site_symmetry_order
_atom_site_calc_flag
_atom_site_refinement_flags_posn
_atom_site_refinement_flags_adp
_atom_site_refinement_flags_occupancy
_atom_site_disorder_assembly
_atom_site_disorder_group
Co1 Co 0.72354(4) -0.01744(4) 0.26927(3) 0.02624(13) Uani 1 1 d . . . . .
Co2 Co 0.82359(5) 0.23738(4) 0.25229(3) 0.02906(14) Uani 1 1 d . . . . .
O1 O 0.7444(2) -0.14434(17) 0.30196(15) 0.0282(5) Uani 1 1 d . . . . .
O2 O 0.8959(3) -0.2229(2) 0.40601(19) 0.0505(8) Uani 1 1 d . . . . .
O3 O 0.8015(3) -0.3724(2) 0.41112(19) 0.0555(8) Uani 1 1 d . . . . .
O4 O 0.7013(2) 0.11451(17) 0.23574(15) 0.0287(6) Uani 1 1 d . . . . .
O5 O 0.9392(2) 0.35869(18) 0.26809(16) 0.0326(6) Uani 1 1 d . . . . .
O6 O 1.1148(3) 0.5025(2) 0.38081(18) 0.0433(7) Uani 1 1 d . . . . .
O7 O 1.1372(3) 0.6487(2) 0.3413(2) 0.0604(9) Uani 1 1 d . . . . .
O8 O 0.5649(2) -0.00437(19) 0.31151(17) 0.0329(6) Uani 1 1 d . . . . .
O9 O 0.3226(3) -0.0064(3) 0.2561(3) 0.0792(11) Uani 1 1 d . . . . .
O10 O 0.2158(3) -0.0251(3) 0.3596(2) 0.0699(10) Uani 1 1 d . . . . .
O11 O 0.9614(2) 0.15681(18) 0.27644(15) 0.0298(6) Uani 1 1 d . . . . .
O12 O 0.6913(2) 0.32150(18) 0.23188(16) 0.0358(6) Uani 1 1 d . . . . .
O13 O 0.5079(4) 0.3017(3) 0.0971(2) 0.0777(12) Uani 1 1 d . . . . .
O14 O 0.4022(3) 0.4455(2) 0.1443(2) 0.0656(10) Uani 1 1 d . . . . .
O15 O 0.8730(2) -0.03251(18) 0.21059(15) 0.0284(6) Uani 1 1 d . . . . .
H15A H 0.923(4) 0.044(3) 0.230(2) 0.043 Uiso 1 1 d . U . . .
N1 N 0.8270(3) -0.3073(3) 0.3712(2) 0.0372(8) Uani 1 1 d . . . . .
N2 N 0.6347(3) -0.0980(2) 0.15655(19) 0.0299(7) Uani 1 1 d . . . . .
N3 N 0.8250(3) 0.1797(2) 0.12540(19) 0.0321(7) Uani 1 1 d . . . . .
N4 N 1.1088(3) 0.5479(3) 0.3235(2) 0.0395(8) Uani 1 1 d . . . . .
N5 N 0.3100(3) 0.0090(3) 0.3359(3) 0.0505(10) Uani 1 1 d . . . . .
N6 N 0.8116(3) 0.0657(2) 0.38673(18) 0.0277(7) Uani 1 1 d . . . . .
N7 N 0.8216(3) 0.2934(2) 0.37778(18) 0.0290(7) Uani 1 1 d . . . . .
N8 N 0.4650(4) 0.3718(3) 0.1575(3) 0.0559(11) Uani 1 1 d . . . . .
C1 C 0.7340(3) -0.2464(3) 0.2460(2) 0.0252(7) Uani 1 1 d . . . . .
C2 C 0.6813(3) -0.2812(3) 0.1545(2) 0.0272(8) Uani 1 1 d . . . . .
C3 C 0.6715(3) -0.3937(3) 0.1009(2) 0.0331(9) Uani 1 1 d . . . . .
H3A H 0.6370 -0.4147 0.0397 0.040 Uiso 1 1 calc R U . . .
C4 C 0.7109(4) -0.4747(3) 0.1351(3) 0.0385(10) Uani 1 1 d . . . . .
H4A H 0.7053 -0.5504 0.0977 0.046 Uiso 1 1 calc R U . . .
C5 C 0.7584(4) -0.4437(3) 0.2244(2) 0.0344(9) Uani 1 1 d . . . . .
H5A H 0.7821 -0.4987 0.2496 0.041 Uiso 1 1 calc R U . . .
C6 C 0.7720(3) -0.3330(3) 0.2777(2) 0.0279(8) Uani 1 1 d . . . . .
C7 C 0.6279(3) -0.2033(3) 0.1154(2) 0.0292(8) Uani 1 1 d . . . . .
H7A H 0.5855 -0.2316 0.0562 0.035 Uiso 1 1 calc R U . . .
C8 C 0.5631(4) -0.0241(3) 0.1212(2) 0.0356(9) Uani 1 1 d . . . . .
H8A H 0.4839 -0.0112 0.1485 0.043 Uiso 1 1 calc R U . . .
H8B H 0.5435 -0.0578 0.0550 0.043 Uiso 1 1 calc R U . . .
C9 C 0.6412(4) 0.0844(3) 0.1443(2) 0.0349(9) Uani 1 1 d . . . . .
H9A H 0.5854 0.1435 0.1405 0.042 Uiso 1 1 calc R U . . .
C10 C 0.7414(4) 0.0788(3) 0.0824(2) 0.0389(10) Uani 1 1 d . . . . .
H10A H 0.7874 0.0117 0.0754 0.047 Uiso 1 1 calc R U . . .
H10B H 0.7042 0.0766 0.0222 0.047 Uiso 1 1 calc R U . . .
C11 C 0.8812(4) 0.2254(3) 0.0768(2) 0.0353(9) Uani 1 1 d . . . . .
H11A H 0.8679 0.1905 0.0133 0.042 Uiso 1 1 calc R U . . .
C12 C 0.9883(3) 0.3852(3) 0.2067(2) 0.0294(8) Uani 1 1 d . . . . .
C13 C 0.9629(3) 0.3255(3) 0.1113(2) 0.0327(9) Uani 1 1 d . . . . .
C14 C 1.0159(4) 0.3636(3) 0.0494(3) 0.0420(10) Uani 1 1 d . . . . .
H14A H 0.9973 0.3224 -0.0129 0.050 Uiso 1 1 calc R U . . .
C15 C 1.0947(4) 0.4588(3) 0.0745(3) 0.0448(10) Uani 1 1 d . . . . .
H15B H 1.1305 0.4825 0.0306 0.054 Uiso 1 1 calc R U . . .
C16 C 1.1200(4) 0.5185(3) 0.1650(3) 0.0429(10) Uani 1 1 d . . . . .
H16A H 1.1713 0.5858 0.1836 0.051 Uiso 1 1 calc R U . . .
C17 C 1.0716(3) 0.4819(3) 0.2290(2) 0.0328(9) Uani 1 1 d . . . . .
C18 C 0.5367(4) 0.0578(3) 0.3879(3) 0.0349(9) Uani 1 1 d . . . . .
C19 C 0.6250(4) 0.1153(3) 0.4630(3) 0.0368(9) Uani 1 1 d . . . . .
C20 C 0.5868(4) 0.1799(3) 0.5449(3) 0.0532(12) Uani 1 1 d . . . . .
H20A H 0.6480 0.2191 0.5933 0.064 Uiso 1 1 calc R U . . .
C21 C 0.4619(5) 0.1883(4) 0.5574(4) 0.0671(15) Uani 1 1 d . . . . .
H21A H 0.4374 0.2337 0.6132 0.081 Uiso 1 1 calc R U . . .
C22 C 0.3752(4) 0.1302(3) 0.4882(3) 0.0577(13) Uani 1 1 d . . . . .
H22A H 0.2895 0.1319 0.4971 0.069 Uiso 1 1 calc R U . . .
C23 C 0.4093(4) 0.0690(3) 0.4058(3) 0.0435(10) Uani 1 1 d . . . . .
C24 C 0.7571(4) 0.1089(3) 0.4585(2) 0.0330(9) Uani 1 1 d . . . . .
H24A H 0.8095 0.1395 0.5137 0.040 Uiso 1 1 calc R U . . .
C25 C 0.9489(3) 0.0811(3) 0.3994(2) 0.0284(8) Uani 1 1 d . . . . .
H25A H 0.9838 0.0124 0.3630 0.034 Uiso 1 1 calc R U . . .
H25B H 0.9790 0.0956 0.4636 0.034 Uiso 1 1 calc R U . . .
C26 C 0.9945(3) 0.1783(3) 0.3711(2) 0.0283(8) Uani 1 1 d . . . . .
H26A H 1.0874 0.1871 0.3828 0.034 Uiso 1 1 calc R U . . .
C27 C 0.9444(3) 0.2885(3) 0.4239(2) 0.0299(8) Uani 1 1 d . . . . .
H27A H 0.9369 0.2922 0.4867 0.036 Uiso 1 1 calc R U . . .
H27B H 1.0015 0.3516 0.4251 0.036 Uiso 1 1 calc R U . . .
C28 C 0.7293(3) 0.3343(3) 0.4197(2) 0.0330(9) Uani 1 1 d . . . . .
H28A H 0.7388 0.3571 0.4837 0.040 Uiso 1 1 calc R U . . .
C29 C 0.6005(4) 0.3428(3) 0.2829(3) 0.0373(10) Uani 1 1 d . . . . .
C30 C 0.6111(4) 0.3474(3) 0.3745(2) 0.0349(9) Uani 1 1 d . . . . .
C31 C 0.5098(4) 0.3716(3) 0.4248(3) 0.0490(11) Uani 1 1 d . . . . .
H31A H 0.5188 0.3736 0.4857 0.059 Uiso 1 1 calc R U . . .
C32 C 0.3967(4) 0.3924(4) 0.3877(3) 0.0589(13) Uani 1 1 d . . . . .
H32A H 0.3273 0.4046 0.4215 0.071 Uiso 1 1 calc R U . . .
C33 C 0.3861(4) 0.3953(3) 0.3014(3) 0.0582(14) Uani 1 1 d . . . . .
H33A H 0.3106 0.4147 0.2768 0.070 Uiso 1 1 calc R U . . .
C34 C 0.4848(4) 0.3700(3) 0.2497(3) 0.0461(11) Uani 1 1 d . . . . .
C35 C 0.9534(4) -0.1219(3) 0.1937(3) 0.0397(10) Uani 1 1 d . . . . .
H35A H 1.0329 -0.0982 0.1782 0.060 Uiso 1 1 calc R U . . .
H35B H 0.9141 -0.1858 0.1436 0.060 Uiso 1 1 calc R U . . .
H35C H 0.9680 -0.1429 0.2479 0.060 Uiso 1 1 calc R U . . .
N9 N 0.3089(6) 0.7270(6) 0.0713(5) 0.085(2) Uani 0.75 1 d . . P A 1
C36 C 0.3381(5) 0.7300(5) 0.1326(4) 0.0390(13) Uani 0.75 1 d . . P A 1
C37 C 0.3840(6) 0.7411(5) 0.2256(4) 0.0652(18) Uani 0.75 1 d . . P A 1
H37A H 0.4455 0.8049 0.2503 0.098 Uiso 0.75 1 calc R U P A 1
H37B H 0.4228 0.6735 0.2264 0.098 Uiso 0.75 1 calc R U P A 1
H37C H 0.3142 0.7524 0.2623 0.098 Uiso 0.75 1 calc R U P A 1
O16 O 0.2147(7) 0.7663(7) 0.1403(5) 0.0212(19) Uani 0.25 1 d . . P B 2
N10A N 0.0594(11) 0.0230(9) 0.0484(9) 0.110(4) Uani 0.5 1 d . . P C 3
C38A C 0.1253(11) 0.0888(8) 0.1079(9) 0.061(4) Uani 0.5 1 d . . P C 3
C39A C 0.1960(16) 0.1683(16) 0.1587(14) 0.081(5) Uani 0.5 1 d . . P C 3
H39A H 0.2077 0.2235 0.1289 0.122 Uiso 0.5 1 calc R U P C 3
H39B H 0.2767 0.1418 0.1721 0.122 Uiso 0.5 1 calc R U P C 3
H39C H 0.1592 0.2021 0.2148 0.122 Uiso 0.5 1 calc R U P C 3
N10B N 0.161(3) 0.135(4) 0.180(3) 0.31(2) Uani 0.5 1 d . . P D 4
C38B C 0.2428(18) 0.1528(12) 0.1241(12) 0.090(5) Uani 0.5 1 d . . P D 4
C39B C 0.304(2) 0.1664(14) 0.0773(11) 0.201(12) Uani 0.5 1 d . . P D 4
H39D H 0.2628 0.2099 0.0436 0.302 Uiso 0.5 1 calc R U P D 4
H39E H 0.3220 0.0948 0.0351 0.302 Uiso 0.5 1 calc R U P D 4
H39F H 0.3816 0.2069 0.1108 0.302 Uiso 0.5 1 calc R U P D 4

loop_
_atom_site_aniso_label
_atom_site_aniso_U_11
_atom_site_aniso_U_22
_atom_site_aniso_U_33
_atom_site_aniso_U_23
_atom_site_aniso_U_13
_atom_site_aniso_U_12
Co1 0.0259(3) 0.0210(2) 0.0294(3) 0.00740(19) -0.00632(19) 0.00470(19)
Co2 0.0342(3) 0.0197(2) 0.0284(3) 0.00512(19) -0.0101(2) 0.0015(2)
O1 0.0321(14) 0.0220(12) 0.0295(13) 0.0087(10) -0.0042(10) 0.0062(10)
O2 0.057(2) 0.0369(15) 0.0513(17) 0.0137(13) -0.0235(14) 0.0058(14)
O3 0.075(2) 0.0518(18) 0.0474(18) 0.0296(15) -0.0016(16) 0.0075(17)
O4 0.0282(14) 0.0219(12) 0.0312(13) 0.0070(10) -0.0134(10) 0.0013(10)
O5 0.0398(16) 0.0216(12) 0.0320(14) 0.0066(10) -0.0065(11) -0.0042(11)
O6 0.0401(17) 0.0431(16) 0.0373(15) 0.0053(13) -0.0098(12) -0.0024(13)
O7 0.071(2) 0.0350(16) 0.0596(19) -0.0021(14) 0.0036(16) -0.0179(15)
O8 0.0273(14) 0.0282(13) 0.0433(15) 0.0133(11) -0.0025(11) 0.0072(11)
O9 0.045(2) 0.115(3) 0.086(3) 0.049(2) -0.0052(19) -0.013(2)
O10 0.0219(17) 0.091(3) 0.099(3) 0.034(2) 0.0106(17) 0.0031(17)
O11 0.0337(15) 0.0227(12) 0.0279(13) 0.0042(10) -0.0064(10) 0.0036(10)
O12 0.0419(17) 0.0233(12) 0.0381(15) 0.0098(11) -0.0154(12) 0.0052(11)
O13 0.113(3) 0.056(2) 0.0460(18) 0.0007(16) -0.0391(18) 0.038(2)
O14 0.056(2) 0.0556(19) 0.090(2) 0.0361(18) -0.0204(18) 0.0211(17)
O15 0.0296(14) 0.0214(12) 0.0307(13) 0.0052(10) -0.0020(10) 0.0034(10)
N1 0.039(2) 0.0306(17) 0.0431(19) 0.0135(15) 0.0013(15) 0.0164(15)
N2 0.0291(17) 0.0250(15) 0.0340(17) 0.0115(13) -0.0089(13) -0.0010(12)
N3 0.041(2) 0.0191(14) 0.0309(16) 0.0046(13) -0.0094(14) -0.0013(13)
N4 0.0238(18) 0.0338(18) 0.046(2) -0.0036(15) -0.0033(14) -0.0002(14)
N5 0.027(2) 0.040(2) 0.088(3) 0.025(2) 0.007(2) 0.0102(16)
N6 0.0274(17) 0.0230(14) 0.0316(16) 0.0082(12) -0.0018(12) 0.0089(12)
N7 0.0307(18) 0.0193(14) 0.0316(16) 0.0043(12) -0.0088(13) 0.0043(12)
N8 0.054(3) 0.040(2) 0.065(3) 0.0144(19) -0.0289(19) 0.0064(18)
C1 0.0214(18) 0.0224(16) 0.0318(18) 0.0098(14) -0.0005(14) 0.0020(14)
C2 0.0261(19) 0.0231(17) 0.0321(19) 0.0105(14) -0.0013(15) -0.0004(14)
C3 0.037(2) 0.0260(18) 0.033(2) 0.0074(15) -0.0017(16) -0.0004(16)
C4 0.047(3) 0.0231(18) 0.041(2) 0.0056(16) 0.0024(18) 0.0060(17)
C5 0.038(2) 0.0243(18) 0.044(2) 0.0153(17) 0.0052(18) 0.0099(16)
C6 0.026(2) 0.0270(18) 0.0300(19) 0.0086(15) 0.0017(15) 0.0074(15)
C7 0.026(2) 0.0276(18) 0.0306(19) 0.0092(15) -0.0075(15) -0.0040(15)
C8 0.037(2) 0.0279(18) 0.040(2) 0.0154(16) -0.0191(17) 0.0000(16)
C9 0.040(2) 0.0253(18) 0.035(2) 0.0113(16) -0.0177(17) 0.0004(16)
C10 0.058(3) 0.0215(17) 0.030(2) 0.0047(15) -0.0159(18) -0.0060(17)
C11 0.044(2) 0.0241(18) 0.031(2) 0.0028(16) -0.0062(17) 0.0040(17)
C12 0.025(2) 0.0226(17) 0.038(2) 0.0071(15) -0.0024(16) 0.0058(15)
C13 0.032(2) 0.0257(18) 0.036(2) 0.0047(15) -0.0003(16) 0.0069(15)
C14 0.040(2) 0.041(2) 0.038(2) 0.0049(18) 0.0011(18) 0.0017(19)
C15 0.034(2) 0.050(2) 0.047(3) 0.013(2) 0.0072(19) -0.0070(19)
C16 0.026(2) 0.039(2) 0.054(3) 0.0051(19) -0.0002(18) -0.0081(17)
C17 0.024(2) 0.0298(19) 0.038(2) 0.0048(16) -0.0003(16) 0.0033(15)
C18 0.031(2) 0.0210(17) 0.055(2) 0.0152(17) 0.0040(18) 0.0065(15)
C19 0.036(2) 0.0268(19) 0.045(2) 0.0071(17) 0.0105(18) 0.0046(17)
C20 0.050(3) 0.035(2) 0.061(3) -0.005(2) 0.018(2) -0.001(2)
C21 0.060(3) 0.038(2) 0.087(4) -0.008(2) 0.038(3) 0.003(2)
C22 0.042(3) 0.026(2) 0.098(4) 0.007(2) 0.026(3) 0.0032(19)
C23 0.034(2) 0.0242(18) 0.073(3) 0.016(2) 0.010(2) 0.0062(17)
C24 0.040(2) 0.0238(17) 0.032(2) 0.0057(15) 0.0011(16) 0.0047(16)
C25 0.027(2) 0.0269(17) 0.0262(18) 0.0045(14) -0.0067(14) 0.0078(15)
C26 0.025(2) 0.0273(18) 0.0275(18) 0.0034(14) -0.0053(14) 0.0051(15)
C27 0.029(2) 0.0260(17) 0.0274(18) 0.0028(14) -0.0111(15) 0.0035(15)
C28 0.037(2) 0.0204(17) 0.034(2) 0.0021(15) -0.0073(16) 0.0049(16)
C29 0.040(2) 0.0135(16) 0.051(2) 0.0034(16) -0.0118(19) 0.0057(16)
C30 0.034(2) 0.0220(17) 0.040(2) 0.0016(15) -0.0086(17) 0.0069(16)
C31 0.044(3) 0.041(2) 0.050(3) 0.0017(19) -0.005(2) 0.016(2)
C32 0.038(3) 0.058(3) 0.070(3) 0.009(2) -0.006(2) 0.022(2)
C33 0.043(3) 0.042(2) 0.075(3) 0.007(2) -0.021(2) 0.017(2)
C34 0.051(3) 0.0251(19) 0.053(3) 0.0065(18) -0.021(2) 0.0089(19)
C35 0.035(2) 0.0291(19) 0.048(2) 0.0043(17) 0.0059(18) 0.0019(17)
N9 0.059(4) 0.092(5) 0.100(5) 0.030(4) -0.003(4) -0.007(4)
C36 0.038(3) 0.046(3) 0.038(3) 0.023(3) -0.001(3) -0.006(3)
C37 0.058(4) 0.061(4) 0.070(4) 0.019(3) -0.003(3) -0.021(3)
O16 0.008(4) 0.033(5) 0.020(4) 0.006(4) 0.000(3) 0.003(4)
N10A 0.111(11) 0.085(8) 0.159(13) 0.050(9) 0.094(9) 0.052(9)
C38A 0.045(7) 0.018(4) 0.107(10) -0.002(5) 0.041(6) -0.004(4)
C39A 0.056(10) 0.102(12) 0.123(16) 0.077(12) 0.041(9) 0.039(9)
N10B 0.22(3) 0.51(6) 0.38(4) 0.36(4) 0.16(3) 0.14(3)
C38B 0.109(14) 0.052(7) 0.112(13) 0.021(8) 0.061(10) -0.020(8)
C39B 0.28(3) 0.138(15) 0.105(12) -0.068(11) 0.066(15) -0.145(17)

loop_
_atom_type_symbol
_atom_type_description
_atom_type_scat_dispersion_real
_atom_type_scat_dispersion_imag
_atom_type_scat_source
C C 0.0033 0.0016 'International Tables Vol C Tables 4.2.6.8 and 6.1.1.4'
H H 0.0000 0.0000 'International Tables Vol C Tables 4.2.6.8 and 6.1.1.4'
N N 0.0061 0.0033 'International Tables Vol C Tables 4.2.6.8 and 6.1.1.4'
O O 0.0106 0.0060 'International Tables Vol C Tables 4.2.6.8 and 6.1.1.4'
Co Co 0.3494 0.9721 'International Tables Vol C Tables 4.2.6.8 and 6.1.1.4'

loop_
_geom_angle_atom_site_label_1
_geom_angle_atom_site_label_2
_geom_angle_atom_site_label_3
_geom_angle
O1 Co1 N2 93.43(11)
O1 Co1 O8 90.51(10)
N2 Co1 O8 84.76(12)
O1 Co1 O15 93.42(10)
N2 Co1 O15 88.24(12)
O8 Co1 O15 172.17(10)
O1 Co1 N6 86.43(10)
N2 Co1 N6 178.67(13)
O8 Co1 N6 93.92(11)
O15 Co1 N6 93.09(11)
O1 Co1 O4 179.73(11)
N2 Co1 O4 86.64(11)
O8 Co1 O4 89.25(10)
O15 Co1 O4 86.84(10)
N6 Co1 O4 93.49(10)
N7 Co2 O5 86.01(12)
N7 Co2 O12 92.66(11)
O5 Co2 O12 90.26(11)
N7 Co2 N3 179.55(13)
O5 Co2 N3 94.42(12)
O12 Co2 N3 87.48(11)
N7 Co2 O11 85.92(11)
O5 Co2 O11 87.98(10)
O12 Co2 O11 177.81(10)
N3 Co2 O11 93.96(11)
N7 Co2 O4 93.97(11)
O5 Co2 O4 178.67(10)
O12 Co2 O4 88.41(10)
N3 Co2 O4 85.61(12)
O11 Co2 O4 93.34(10)
C1 O1 Co1 125.3(2)
C9 O4 Co2 106.7(2)
C9 O4 Co1 110.47(18)
Co2 O4 Co1 127.82(11)
C12 O5 Co2 127.3(2)
C18 O8 Co1 127.9(2)
C26 O11 Co2 112.88(18)
C26 O11 H15A 112.0(15)
Co2 O11 H15A 105.0(15)
C29 O12 Co2 122.1(2)
C35 O15 Co1 128.1(2)
C35 O15 H15A 112(2)
Co1 O15 H15A 109(2)
O2 N1 O3 123.0(3)
O2 N1 C6 118.7(3)
O3 N1 C6 118.3(3)
C7 N2 C8 121.8(3)
C7 N2 Co1 127.7(2)
C8 N2 Co1 110.4(2)
C11 N3 C10 120.2(3)
C11 N3 Co2 126.4(2)
C10 N3 Co2 113.1(2)
O6 N4 O7 122.9(3)
O6 N4 C17 119.7(3)
O7 N4 C17 117.4(4)
O10 N5 O9 122.4(4)
O10 N5 C23 117.8(4)
O9 N5 C23 119.8(4)
C24 N6 C25 115.4(3)
C24 N6 Co1 123.9(3)
C25 N6 Co1 120.7(2)
C28 N7 C27 123.2(3)
C28 N7 Co2 126.3(2)
C27 N7 Co2 110.5(2)
O13 N8 O14 122.8(4)
O13 N8 C34 119.7(3)
O14 N8 C34 117.5(4)
O1 C1 C6 119.2(3)
O1 C1 C2 125.5(3)
C6 C1 C2 115.2(3)
C3 C2 C1 120.8(3)
C3 C2 C7 117.8(3)
C1 C2 C7 121.3(3)
C4 C3 C2 121.6(3)
C4 C3 H3A 119.2
C2 C3 H3A 119.2
C5 C4 C3 118.7(3)
C5 C4 H4A 120.6
C3 C4 H4A 120.6
C4 C5 C6 120.6(3)
C4 C5 H5A 119.7
C6 C5 H5A 119.7
C5 C6 C1 123.0(3)
C5 C6 N1 116.9(3)
C1 C6 N1 120.1(3)
N2 C7 C2 123.5(3)
N2 C7 H7A 118.2
C2 C7 H7A 118.2
N2 C8 C9 107.9(3)
N2 C8 H8A 110.1
C9 C8 H8A 110.1
N2 C8 H8B 110.1
C9 C8 H8B 110.1
H8A C8 H8B 108.4
O4 C9 C8 109.2(3)
O4 C9 C10 108.0(3)
C8 C9 C10 113.0(3)
O4 C9 H9A 108.9
C8 C9 H9A 108.9
C10 C9 H9A 108.9
N3 C10 C9 106.0(3)
N3 C10 H10A 110.5
C9 C10 H10A 110.5
N3 C10 H10B 110.5
C9 C10 H10B 110.5
H10A C10 H10B 108.7
N3 C11 C13 125.1(3)
N3 C11 H11A 117.4
C13 C11 H11A 117.5
O5 C12 C17 120.9(3)
O5 C12 C13 124.7(3)
C17 C12 C13 114.3(3)
C14 C13 C12 120.7(3)
C14 C13 C11 117.6(3)
C12 C13 C11 121.7(3)
C15 C14 C13 122.7(4)
C15 C14 H14A 118.6
C13 C14 H14A 118.6
C16 C15 C14 118.1(4)
C16 C15 H15B 120.9
C14 C15 H15B 120.9
C15 C16 C17 120.9(4)
C15 C16 H16A 119.5
C17 C16 H16A 119.5
C16 C17 C12 123.1(3)
C16 C17 N4 116.9(3)
C12 C17 N4 120.0(3)
O8 C18 C19 124.5(3)
O8 C18 C23 121.1(4)
C19 C18 C23 114.3(3)
C20 C19 C18 121.1(4)
C20 C19 C24 117.1(4)
C18 C19 C24 121.9(3)
C21 C20 C19 121.7(4)
C21 C20 H20A 119.2
C19 C20 H20A 119.2
C22 C21 C20 118.7(4)
C22 C21 H21A 120.7
C20 C21 H21A 120.7
C21 C22 C23 121.1(4)
C21 C22 H22A 119.4
C23 C22 H22A 119.4
C22 C23 C18 123.0(4)
C22 C23 N5 117.3(4)
C18 C23 N5 119.6(4)
N6 C24 C19 126.5(3)
N6 C24 H24A 116.8
C19 C24 H24A 116.8
N6 C25 C26 110.9(3)
N6 C25 H25A 109.5
C26 C25 H25A 109.5
N6 C25 H25B 109.5
C26 C25 H25B 109.5
H25A C25 H25B 108.1
O11 C26 C27 108.7(3)
O11 C26 C25 111.3(3)
C27 C26 C25 113.0(3)
O11 C26 H26A 107.9
C27 C26 H26A 107.9
C25 C26 H26A 107.9
N7 C27 C26 107.1(2)
N7 C27 H27A 110.3
C26 C27 H27A 110.3
N7 C27 H27B 110.3
C26 C27 H27B 110.3
H27A C27 H27B 108.6
N7 C28 C30 123.4(3)
N7 C28 H28A 118.3
C30 C28 H28A 118.3
O12 C29 C34 120.2(4)
O12 C29 C30 124.3(3)
C34 C29 C30 115.4(4)
C31 C30 C29 120.8(3)
C31 C30 C28 118.2(4)
C29 C30 C28 120.9(4)
C32 C31 C30 121.2(4)
C32 C31 H31A 119.4
C30 C31 H31A 119.4
C33 C32 C31 119.1(5)
C33 C32 H32A 120.4
C31 C32 H32A 120.4
C32 C33 C34 120.5(4)
C32 C33 H33A 119.7
C34 C33 H33A 119.7
C33 C34 C29 122.6(4)
C33 C34 N8 117.3(4)
C29 C34 N8 120.1(4)
O15 C35 H35A 109.5
O15 C35 H35B 109.5
H35A C35 H35B 109.5
O15 C35 H35C 109.5
H35A C35 H35C 109.5
H35B C35 H35C 109.5
N9 C36 C37 176.8(8)
C36 C37 H37A 109.5
C36 C37 H37B 109.5
H37A C37 H37B 109.5
C36 C37 H37C 109.5
H37A C37 H37C 109.5
H37B C37 H37C 109.5
N10A C38A C39A 167.9(16)
C38A C39A H39A 109.5
C38A C39A H39B 109.5
H39A C39A H39B 109.5
C38A C39A H39C 109.5
H39A C39A H39C 109.5
H39B C39A H39C 109.5
C39B C38B N10B 177(3)
C38B C39B H39D 109.5
C38B C39B H39E 109.5
H39D C39B H39E 109.5
C38B C39B H39F 109.5
H39D C39B H39F 109.5
H39E C39B H39F 109.5

loop_
_geom_bond_atom_site_label_1
_geom_bond_atom_site_label_2
_geom_bond_distance
Co1 O1 1.876(2)
Co1 N2 1.887(3)
Co1 O8 1.891(3)
Co1 O15 1.922(2)
Co1 N6 1.944(3)
Co1 O4 1.948(2)
Co2 N7 1.877(3)
Co2 O5 1.890(2)
Co2 O12 1.892(2)
Co2 N3 1.898(3)
Co2 O11 1.926(2)
Co2 O4 1.947(2)
O1 C1 1.308(4)
O2 N1 1.223(4)
O3 N1 1.236(4)
O4 C9 1.450(4)
O5 C12 1.279(4)
O6 N4 1.226(4)
O7 N4 1.245(4)
O8 C18 1.281(4)
O9 N5 1.233(5)
O10 N5 1.228(5)
O11 C26 1.437(4)
O11 H15A 1.41(4)
O12 C29 1.308(5)
O13 N8 1.217(4)
O14 N8 1.245(4)
O15 C35 1.434(4)
O15 H15A 1.04(4)
N1 C6 1.466(4)
N2 C7 1.285(4)
N2 C8 1.462(4)
N3 C11 1.286(5)
N3 C10 1.471(4)
N4 C17 1.462(4)
N5 C23 1.457(5)
N6 C24 1.294(4)
N6 C25 1.477(4)
N7 C28 1.282(4)
N7 C27 1.469(4)
N8 C34 1.463(5)
C1 C6 1.420(5)
C1 C2 1.422(5)
C2 C3 1.404(4)
C2 C7 1.447(5)
C3 C4 1.383(5)
C3 H3A 0.9500
C4 C5 1.377(5)
C4 H4A 0.9500
C5 C6 1.383(5)
C5 H5A 0.9500
C7 H7A 0.9500
C8 C9 1.514(5)
C8 H8A 0.9900
C8 H8B 0.9900
C9 C10 1.514(5)
C9 H9A 1.0000
C10 H10A 0.9900
C10 H10B 0.9900
C11 C13 1.443(5)
C11 H11A 0.9500
C12 C17 1.426(5)
C12 C13 1.442(5)
C13 C14 1.386(5)
C14 C15 1.381(5)
C14 H14A 0.9500
C15 C16 1.377(5)
C15 H15B 0.9500
C16 C17 1.381(6)
C16 H16A 0.9500
C18 C19 1.422(5)
C18 C23 1.436(5)
C19 C20 1.397(5)
C19 C24 1.441(5)
C20 C21 1.386(6)
C20 H20A 0.9500
C21 C22 1.360(7)
C21 H21A 0.9500
C22 C23 1.373(6)
C22 H22A 0.9500
C24 H24A 0.9500
C25 C26 1.534(5)
C25 H25A 0.9900
C25 H25B 0.9900
C26 C27 1.532(4)
C26 H26A 1.0000
C27 H27A 0.9900
C27 H27B 0.9900
C28 C30 1.451(5)
C28 H28A 0.9500
C29 C34 1.414(5)
C29 C30 1.423(5)
C30 C31 1.398(6)
C31 C32 1.382(6)
C31 H31A 0.9500
C32 C33 1.371(6)
C32 H32A 0.9500
C33 C34 1.387(6)
C33 H33A 0.9500
C35 H35A 0.9800
C35 H35B 0.9800
C35 H35C 0.9800
N9 C36 0.979(7)
C36 C37 1.468(8)
C37 H37A 0.9800
C37 H37B 0.9800
C37 H37C 0.9800
N10A C38A 1.187(16)
C38A C39A 1.25(2)
C39A H39A 0.9800
C39A H39B 0.9800
C39A H39C 0.9800
N10B C38B 1.37(3)
C38B C39B 1.085(17)
C39B H39D 0.9800
C39B H39E 0.9800
C39B H39F 0.9800

loop_
_geom_hbond_atom_site_label_D
_geom_hbond_atom_site_label_H
_geom_hbond_atom_site_label_A
_geom_hbond_distance_DH
_geom_hbond_distance_HA
_geom_hbond_distance_DA
_geom_hbond_angle_DHA
O15 H15A O11 1.04(4) 1.41(4) 2.417(3) 161(3)

loop_
_geom_torsion_atom_site_label_1
_geom_torsion_atom_site_label_2
_geom_torsion_atom_site_label_3
_geom_torsion_atom_site_label_4
_geom_torsion
N2 Co1 O1 C1 19.2(3)
O8 Co1 O1 C1 104.0(3)
O15 Co1 O1 C1 -69.2(3)
N6 Co1 O1 C1 -162.1(3)
N7 Co2 O5 C12 -176.9(3)
O12 Co2 O5 C12 -84.3(3)
N3 Co2 O5 C12 3.2(3)
O11 Co2 O5 C12 97.0(3)
O1 Co1 O8 C18 97.6(3)
N2 Co1 O8 C18 -169.0(3)
N6 Co1 O8 C18 11.1(3)
O4 Co1 O8 C18 -82.3(3)
N7 Co2 O12 C29 -34.3(3)
O5 Co2 O12 C29 -120.3(3)
N3 Co2 O12 C29 145.3(3)
O4 Co2 O12 C29 59.6(3)
O1 Co1 N2 C7 -15.8(3)
O8 Co1 N2 C7 -106.0(3)
O15 Co1 N2 C7 77.5(3)
O4 Co1 N2 C7 164.5(3)
O1 Co1 N2 C8 160.3(2)
O8 Co1 N2 C8 70.1(3)
O15 Co1 N2 C8 -106.4(3)
O4 Co1 N2 C8 -19.4(2)
O5 Co2 N3 C11 -6.1(3)
O12 Co2 N3 C11 84.0(3)
O11 Co2 N3 C11 -94.3(3)
O4 Co2 N3 C11 172.6(3)
O5 Co2 N3 C10 -179.4(2)
O12 Co2 N3 C10 -89.4(2)
O11 Co2 N3 C10 92.3(2)
O4 Co2 N3 C10 -0.8(2)
O5 Co2 N7 C28 113.3(3)
O12 Co2 N7 C28 23.2(3)
O11 Co2 N7 C28 -158.5(3)
O4 Co2 N7 C28 -65.4(3)
O5 Co2 N7 C27 -64.5(2)
O12 Co2 N7 C27 -154.6(2)
O11 Co2 N7 C27 23.8(2)
O4 Co2 N7 C27 116.9(2)
Co1 O1 C1 C6 169.7(2)
Co1 O1 C1 C2 -13.4(5)
O1 C1 C2 C3 -178.2(3)
C6 C1 C2 C3 -1.2(5)
O1 C1 C2 C7 -2.8(6)
C6 C1 C2 C7 174.2(3)
C1 C2 C3 C4 0.8(6)
C7 C2 C3 C4 -174.7(4)
C2 C3 C4 C5 1.4(6)
C3 C4 C5 C6 -3.1(6)
C4 C5 C6 C1 2.7(6)
C4 C5 C6 N1 -178.2(4)
O1 C1 C6 C5 176.7(3)
C2 C1 C6 C5 -0.5(5)
O1 C1 C6 N1 -2.4(5)
C2 C1 C6 N1 -179.6(3)
O2 N1 C6 C5 143.7(3)
O3 N1 C6 C5 -36.1(5)
O2 N1 C6 C1 -37.1(5)
O3 N1 C6 C1 143.0(3)
C8 N2 C7 C2 -170.0(3)
Co1 N2 C7 C2 5.7(5)
C3 C2 C7 N2 -177.5(4)
C1 C2 C7 N2 6.9(6)
C7 N2 C8 C9 -145.5(4)
Co1 N2 C8 C9 38.2(4)
Co2 O4 C9 C8 169.2(2)
Co1 O4 C9 C8 26.5(3)
Co2 O4 C9 C10 45.9(3)
Co1 O4 C9 C10 -96.7(3)
N2 C8 C9 O4 -41.8(4)
N2 C8 C9 C10 78.4(4)
C11 N3 C10 C9 -148.2(3)
Co2 N3 C10 C9 25.6(3)
O4 C9 C10 N3 -46.5(3)
C8 C9 C10 N3 -167.4(3)
C10 N3 C11 C13 178.5(3)
Co2 N3 C11 C13 5.6(5)
Co2 O5 C12 C17 177.9(2)
Co2 O5 C12 C13 0.3(5)
O5 C12 C13 C14 176.8(3)
C17 C12 C13 C14 -0.9(5)
O5 C12 C13 C11 -2.6(5)
C17 C12 C13 C11 179.6(3)
N3 C11 C13 C14 -180.0(4)
N3 C11 C13 C12 -0.5(6)
C12 C13 C14 C15 0.0(6)
C11 C13 C14 C15 179.5(4)
C13 C14 C15 C16 -0.7(6)
C14 C15 C16 C17 2.4(6)
C15 C16 C17 C12 -3.6(6)
C15 C16 C17 N4 177.0(3)
O5 C12 C17 C16 -175.2(3)
C13 C12 C17 C16 2.7(5)
O5 C12 C17 N4 4.3(5)
C13 C12 C17 N4 -177.9(3)
O6 N4 C17 C16 -150.1(4)
O7 N4 C17 C16 27.5(5)
O6 N4 C17 C12 30.5(5)
O7 N4 C17 C12 -151.9(3)
Co1 O8 C18 C19 -12.1(5)
Co1 O8 C18 C23 171.9(2)
O8 C18 C19 C20 -178.7(4)
C23 C18 C19 C20 -2.4(5)
O8 C18 C19 C24 0.8(6)
C23 C18 C19 C24 177.0(3)
C18 C19 C20 C21 1.8(7)
C24 C19 C20 C21 -177.6(4)
C19 C20 C21 C22 1.2(7)
C20 C21 C22 C23 -3.6(7)
C21 C22 C23 C18 3.0(7)
C21 C22 C23 N5 179.6(4)
O8 C18 C23 C22 176.5(4)
C19 C18 C23 C22 0.1(6)
O8 C18 C23 N5 -0.1(5)
C19 C18 C23 N5 -176.5(3)
O10 N5 C23 C22 -31.3(5)
O9 N5 C23 C22 149.0(4)
O10 N5 C23 C18 145.5(4)
O9 N5 C23 C18 -34.2(5)
C25 N6 C24 C19 173.5(3)
Co1 N6 C24 C19 -7.9(5)
C20 C19 C24 N6 -170.7(4)
C18 C19 C24 N6 9.9(6)
C24 N6 C25 C26 -98.5(3)
Co1 N6 C25 C26 82.8(3)
Co2 O11 C26 C27 -20.9(3)
Co2 O11 C26 C25 104.2(2)
N6 C25 C26 O11 -63.8(3)
N6 C25 C26 C27 58.9(3)
C28 N7 C27 C26 142.1(3)
Co2 N7 C27 C26 -40.0(3)
O11 C26 C27 N7 38.7(4)
C25 C26 C27 N7 -85.4(3)
C27 N7 C28 C30 174.8(3)
Co2 N7 C28 C30 -2.7(5)
Co2 O12 C29 C34 -157.8(3)
Co2 O12 C29 C30 26.3(4)
O12 C29 C30 C31 179.5(3)
C34 C29 C30 C31 3.4(5)
O12 C29 C30 C28 3.4(5)
C34 C29 C30 C28 -172.7(3)
N7 C28 C30 C31 167.3(4)
N7 C28 C30 C29 -16.5(5)
C29 C30 C31 C32 -0.5(6)
C28 C30 C31 C32 175.7(4)
C30 C31 C32 C33 -3.5(7)
C31 C32 C33 C34 4.4(7)
C32 C33 C34 C29 -1.4(6)
C32 C33 C34 N8 178.3(4)
O12 C29 C34 C33 -178.8(4)
C30 C29 C34 C33 -2.5(5)
O12 C29 C34 N8 1.5(5)
C30 C29 C34 N8 177.8(3)
O13 N8 C34 C33 -140.8(4)
O14 N8 C34 C33 38.0(5)
O13 N8 C34 C29 38.9(6)
O14 N8 C34 C29 -142.3(4)
